data_4114478
loop_
_publ_author_name
'June-Ho Jung'
'Julia C. Pomeroy'
'Hongming Zhang'
'Patty Wisian-Neilson'

_publ_section_title
;
 Isolation and Characterization of Nongeminal Cyclic
 Methylphenylphosphazene Tetramers
;
_journal_name_full 'Journal of the American Chemical Society'
_journal_page_first 15537
_journal_page_last 15542
_journal_paper_doi 10.1021/ja0374168
_journal_volume 125
_journal_year 2003
_chemical_formula_sum 'C28 H32 N4 P4'
_chemical_formula_weight 548.46
_chemical_name_systematic
; 
 ? 
;
_space_group_IT_number 60
_symmetry_cell_setting orthorhombic
_symmetry_space_group_name_Hall '-P 2n 2ab'
_symmetry_space_group_name_H-M 'P b c n'
_atom_sites_solution_hydrogens geom
_atom_sites_solution_primary direct
_atom_sites_solution_secondary difmap
_audit_creation_method SHELXL-97
_cell_angle_alpha 90.00
_cell_angle_beta 90.00
_cell_angle_gamma 90.00
_cell_formula_units_Z 4
_cell_length_a 20.7790(10)
_cell_length_b 8.2761(5)
_cell_length_c 16.4341(9)
_cell_measurement_reflns_used 40
_cell_measurement_temperature 293(2)
_cell_measurement_theta_max 15
_cell_measurement_theta_min 10
_cell_volume 2826.2(3)
_computing_cell_refinement 'Bruker XSCANS'
_computing_data_collection 'Bruker XSCANS'
_computing_data_reduction 'Bruker XSCANS'
_computing_molecular_graphics 'Bruker SHELXTL'
_computing_publication_material 'Bruker XSCANS'
_computing_structure_refinement 'SHELXL-97 (Sheldrick, 1997)'
_computing_structure_solution 'SHELXS-97 (Sheldrick, 1990)'
_diffrn_ambient_temperature 293(2)
_diffrn_measured_fraction_theta_full 0.871
_diffrn_measured_fraction_theta_max 0.871
_diffrn_measurement_device_type 'Bruker P4'
_diffrn_measurement_method '\w scans'
_diffrn_radiation_monochromator graphite
_diffrn_radiation_source 'fine-focus sealed tube'
_diffrn_radiation_type MoK\a
_diffrn_radiation_wavelength 0.71073
_diffrn_reflns_av_R_equivalents 0.000
_diffrn_reflns_av_sigmaI/netI 0.033
_diffrn_reflns_limit_h_max 24
_diffrn_reflns_limit_h_min 0
_diffrn_reflns_limit_k_max 9
_diffrn_reflns_limit_k_min 0
_diffrn_reflns_limit_l_max 19
_diffrn_reflns_limit_l_min 0
_diffrn_reflns_number 2475
_diffrn_reflns_theta_full 25.02
_diffrn_reflns_theta_max 25.02
_diffrn_reflns_theta_min 2.67
_diffrn_standards_decay_% 6.15
_diffrn_standards_interval_count 147
_diffrn_standards_number 3
_exptl_absorpt_coefficient_mu 0.292
_exptl_absorpt_correction_T_max n/a
_exptl_absorpt_correction_T_min n/a
_exptl_absorpt_correction_type n/a
_exptl_crystal_colour colorless
_exptl_crystal_density_diffrn 1.289
_exptl_crystal_density_meas ?
_exptl_crystal_description plates
_exptl_crystal_F_000 1152
_exptl_crystal_size_max 0.45
_exptl_crystal_size_mid 0.35
_exptl_crystal_size_min 0.25
_refine_diff_density_max 0.26
_refine_diff_density_min -0.20
_refine_diff_density_rms 0.04
_refine_ls_extinction_coef 0.0064(11)
_refine_ls_extinction_expression Fc^*^=kFc[1+0.001xFc^2^\l^3^/sin(2\q)]^-1/4^
_refine_ls_extinction_method SHELXL
_refine_ls_goodness_of_fit_ref 1.03
_refine_ls_hydrogen_treatment mixed
_refine_ls_matrix_type full
_refine_ls_number_parameters 166
_refine_ls_number_reflns 2475
_refine_ls_number_restraints 0
_refine_ls_restrained_S_all 1.03
_refine_ls_R_factor_all 0.046
_refine_ls_R_factor_gt 0.036
_refine_ls_shift/su_max 0.001
_refine_ls_shift/su_mean 0.000
_refine_ls_structure_factor_coef Fsqd
_refine_ls_weighting_details 'w=1/[\s^2^(Fo^2^)+(0.0505P)^2^+1.0780P] where P=(Fo^2^+2Fc^2^)/3'
_refine_ls_weighting_scheme calc
_refine_ls_wR_factor_gt 0.096
_refine_ls_wR_factor_ref 0.101
_reflns_number_gt 2060
_reflns_number_total 2475
_reflns_threshold_expression >2sigma(I)
_cod_data_source_file ja0374168si20030720_085045.cif
_cod_data_source_block jh-csmet3
_cod_depositor_comments
;
The following automatic conversions were performed:

'_exptl_crystal_density_meas' value 'n/a' was changed to '?' - the
value is perceived as not measured.

Automatic conversion script
Id: cif_fix_values 3008 2015-01-20 13:52:24Z robertas 

The following automatic conversions were performed:

'_refine_ls_weighting_scheme' value 'calc
w=1/[\s^2^(Fo^2^)+(0.0505P)^2^+1.0780P] where P=(Fo^2^+2Fc^2^)/3' was
changed to 'calc'. New tag '_refine_ls_weighting_details' was
created. The value of the new tag was set to
'w=1/[\s^2^(Fo^2^)+(0.0505P)^2^+1.0780P] where P=(Fo^2^+2Fc^2^)/3'.

Automatic conversion script
Id: cif_fix_values 3143 2015-03-26 13:38:13Z robertas 
;
_cod_database_code 4114478

loop_
_symmetry_equiv_pos_as_xyz
'x, y, z'
'-x+1/2, -y+1/2, z+1/2'
'-x, y, -z+1/2'
'x+1/2, -y+1/2, -z'
'-x, -y, -z'
'x-1/2, y-1/2, -z-1/2'
'x, -y, z-1/2'
'-x-1/2, y-1/2, z'

loop_
_atom_site_label
_atom_site_type_symbol
_atom_site_fract_x
_atom_site_fract_y
_atom_site_fract_z
_atom_site_U_iso_or_equiv
_atom_site_adp_type
_atom_site_occupancy
_atom_site_calc_flag
_atom_site_refinement_flags
P1 P 0.08255(2) 0.13316(6) 0.31187(3) 0.03209(18) Uani 1 d .
P2 P -0.05142(2) 0.06825(6) 0.35575(3) 0.03323(19) Uani 1 d .
N1 N 0.01649(8) 0.1565(2) 0.35918(10) 0.0406(4) Uani 1 d .
N2 N -0.08381(8) 0.0272(2) 0.26961(10) 0.0368(4) Uani 1 d .
C1 C 0.14010(12) 0.0403(3) 0.37920(14) 0.0513(6) Uani 1 d .
H1A H 0.1813 0.0351 0.3528 0.077 Uiso 1 calc R
H1B H 0.1260 -0.0669 0.3926 0.077 Uiso 1 calc R
H1C H 0.1437 0.1033 0.4281 0.077 Uiso 1 calc R
C2 C -0.04998(12) -0.1212(3) 0.40945(15) 0.0508(6) Uani 1 d .
H2A H -0.0921 -0.1687 0.4085 0.076 Uiso 1 calc R
H2B H -0.0372 -0.1031 0.4648 0.076 Uiso 1 calc R
H2C H -0.0199 -0.1929 0.3837 0.076 Uiso 1 calc R
C11 C 0.11301(10) 0.3346(2) 0.29211(12) 0.0346(5) Uani 1 d .
C12 C 0.17555(11) 0.3559(3) 0.26287(16) 0.0519(6) Uani 1 d .
H12 H 0.2029 0.2672 0.2587 0.062 Uiso 1 calc R
C13 C 0.19724(13) 0.5061(3) 0.24022(18) 0.0625(7) Uani 1 d .
H13 H 0.2391 0.5183 0.2211 0.075 Uiso 1 calc R
C14 C 0.15774(14) 0.6377(3) 0.24554(18) 0.0619(7) Uani 1 d .
H14 H 0.1725 0.7389 0.2296 0.074 Uiso 1 calc R
C15 C 0.09590(13) 0.6200(3) 0.27459(17) 0.0574(7) Uani 1 d .
H15 H 0.0690 0.7094 0.2785 0.069 Uiso 1 calc R
C16 C 0.07401(11) 0.4698(3) 0.29783(14) 0.0444(5) Uani 1 d .
H16 H 0.0323 0.4591 0.3177 0.053 Uiso 1 calc R
C21 C -0.10411(10) 0.1966(3) 0.41557(12) 0.0398(5) Uani 1 d .
C22 C -0.08189(13) 0.3357(3) 0.45286(15) 0.0545(6) Uani 1 d .
H22 H -0.0389 0.3650 0.4473 0.065 Uiso 1 calc R
C23 C -0.12297(17) 0.4320(4) 0.49845(18) 0.0751(9) Uani 1 d .
H23 H -0.1073 0.5251 0.5233 0.090 Uiso 1 calc R
C24 C -0.18646(18) 0.3908(5) 0.5071(2) 0.0833(10) Uani 1 d .
H24 H -0.2138 0.4553 0.5380 0.100 Uiso 1 calc R
C25 C -0.20972(14) 0.2544(5) 0.46991(19) 0.0771(10) Uani 1 d .
H25 H -0.2529 0.2272 0.4753 0.093 Uiso 1 calc R
C26 C -0.16912(11) 0.1566(3) 0.42433(16) 0.0568(7) Uani 1 d .
H26 H -0.1852 0.0641 0.3995 0.068 Uiso 1 calc R

loop_
_atom_site_aniso_label
_atom_site_aniso_U_11
_atom_site_aniso_U_22
_atom_site_aniso_U_33
_atom_site_aniso_U_23
_atom_site_aniso_U_13
_atom_site_aniso_U_12
P1 0.0351(3) 0.0317(3) 0.0294(3) -0.0003(2) -0.0027(2) 0.0011(2)
P2 0.0387(3) 0.0315(3) 0.0295(3) 0.0028(2) 0.0005(2) -0.0019(2)
N1 0.0395(10) 0.0463(11) 0.0359(9) -0.0071(8) 0.0035(7) -0.0050(8)
N2 0.0452(9) 0.0301(9) 0.0350(9) 0.0018(7) -0.0024(7) -0.0058(7)
C1 0.0522(13) 0.0593(16) 0.0424(13) 0.0079(11) -0.0109(10) 0.0096(12)
C2 0.0655(15) 0.0425(13) 0.0444(13) 0.0125(11) -0.0021(11) 0.0003(11)
C11 0.0360(10) 0.0338(11) 0.0340(10) -0.0046(8) -0.0010(8) -0.0015(9)
C12 0.0437(13) 0.0403(13) 0.0718(16) -0.0094(12) 0.0097(12) -0.0023(10)
C13 0.0522(14) 0.0538(15) 0.0815(19) -0.0064(14) 0.0153(13) -0.0191(13)
C14 0.0728(18) 0.0411(13) 0.0717(17) 0.0032(13) -0.0040(14) -0.0146(13)
C15 0.0616(16) 0.0362(13) 0.0745(18) 0.0041(12) -0.0036(13) 0.0048(11)
C16 0.0419(11) 0.0390(12) 0.0522(13) -0.0002(10) 0.0000(10) 0.0030(10)
C21 0.0433(11) 0.0453(12) 0.0308(10) 0.0059(9) 0.0034(9) 0.0053(10)
C22 0.0611(15) 0.0538(15) 0.0485(14) -0.0095(12) 0.0063(11) 0.0049(12)
C23 0.100(2) 0.0654(18) 0.0601(17) -0.0187(15) 0.0122(16) 0.0198(18)
C24 0.093(2) 0.086(2) 0.071(2) 0.0097(18) 0.0357(18) 0.041(2)
C25 0.0523(15) 0.098(2) 0.081(2) 0.0325(19) 0.0234(15) 0.0265(17)
C26 0.0444(13) 0.0680(17) 0.0580(15) 0.0108(13) 0.0050(11) 0.0033(12)

loop_
_atom_type_symbol
_atom_type_description
_atom_type_scat_dispersion_real
_atom_type_scat_dispersion_imag
_atom_type_scat_source
C C 0.0033 0.0016 'International Tables Vol C Tables 4.2.6.8 and 6.1.1.4'
H H 0.0000 0.0000 'International Tables Vol C Tables 4.2.6.8 and 6.1.1.4'
N N 0.0061 0.0033 'International Tables Vol C Tables 4.2.6.8 and 6.1.1.4'
P P 0.1023 0.0942 'International Tables Vol C Tables 4.2.6.8 and 6.1.1.4'

loop_
_geom_angle_atom_site_label_1
_geom_angle_atom_site_label_2
_geom_angle_atom_site_label_3
_geom_angle
_geom_angle_site_symmetry_1
_geom_angle_site_symmetry_3
_geom_angle_publ_flag
N1 P1 N2 119.32(9) . 3 y
N1 P1 C1 108.94(11) . . y
N2 P1 C1 105.64(10) 3 . y
N1 P1 C11 106.12(10) . . y
N2 P1 C11 110.37(9) 3 . y
C1 P1 C11 105.70(11) . . y
N1 P2 N2 120.07(9) . . y
N1 P2 C2 111.59(11) . . y
N2 P2 C2 104.80(10) . . y
N1 P2 C21 104.33(10) . . y
N2 P2 C21 110.42(9) . . y
C2 P2 C21 104.73(11) . . y
P2 N1 P1 133.92(12) . . y
P1 N2 P2 128.00(11) 3 . y
C16 C11 C12 117.8(2) . . ?
C16 C11 P1 121.78(16) . . ?
C12 C11 P1 120.16(17) . . ?
C13 C12 C11 120.8(2) . . ?
C14 C13 C12 120.4(2) . . ?
C13 C14 C15 119.8(2) . . ?
C16 C15 C14 120.0(2) . . ?
C15 C16 C11 121.1(2) . . ?
C22 C21 C26 118.3(2) . . ?
C22 C21 P2 121.71(18) . . ?
C26 C21 P2 120.03(19) . . ?
C21 C22 C23 120.8(3) . . ?
C24 C23 C22 120.3(3) . . ?
C23 C24 C25 119.9(3) . . ?
C24 C25 C26 120.4(3) . . ?
C25 C26 C21 120.3(3) . . ?

loop_
_geom_bond_atom_site_label_1
_geom_bond_atom_site_label_2
_geom_bond_distance
_geom_bond_site_symmetry_2
_geom_bond_publ_flag
P1 N1 1.5894(17) . y
P1 N2 1.6006(17) 3 y
P1 C1 1.801(2) . y
P1 C11 1.813(2) . y
P2 N1 1.5898(18) . y
P2 N2 1.6038(17) . y
P2 C2 1.800(2) . y
P2 C21 1.815(2) . y
N2 P1 1.6007(17) 3 ?
C11 C16 1.385(3) . ?
C11 C12 1.397(3) . ?
C12 C13 1.374(3) . ?
C13 C14 1.367(4) . ?
C14 C15 1.378(4) . ?
C15 C16 1.378(3) . ?
C21 C22 1.384(3) . ?
C21 C26 1.398(3) . ?
C22 C23 1.388(4) . ?
C23 C24 1.370(5) . ?
C24 C25 1.372(5) . ?
C25 C26 1.388(4) . ?
